data_7209805
loop_
_publ_author_name
'Moon, So Yun'
'Noh, Tae Hwan'
'Jung, Ok-Sang'

_publ_section_title
;
 Insight into the crystallization process: relationships between crystal
 structures and properties of copper(ii) coordination polymers containing
 dimethylbis(4-pyridyl)silane
;
_journal_issue 19
_journal_name_full CrystEngComm
_journal_page_first 3854
_journal_paper_doi 10.1039/c3ce40257f
_journal_volume 15
_journal_year 2013
_chemical_formula_sum 'C16 H26 Br2 Cu N2 O2 S2 Si'
_chemical_formula_weight 593.96
_chemical_name_systematic
;
?
;
_space_group_IT_number 76
_symmetry_cell_setting tetragonal
_symmetry_space_group_name_Hall 'P 4w'
_symmetry_space_group_name_H-M 'P 41'
_atom_sites_solution_hydrogens geom
_atom_sites_solution_primary direct
_atom_sites_solution_secondary difmap
_audit_creation_method SHELXL-97
_cell_angle_alpha 90.00
_cell_angle_beta 90.00
_cell_angle_gamma 90.00
_cell_formula_units_Z 4
_cell_length_a 11.94560(10)
_cell_length_b 11.94560(10)
_cell_length_c 16.2905(4)
_cell_measurement_reflns_used 4102
_cell_measurement_temperature 173(2)
_cell_measurement_theta_max 27.50
_cell_measurement_theta_min 2.41
_cell_volume 2324.61(6)
_computing_cell_refinement 'Bruker APEX2'
_computing_data_collection 'Bruker APEX2'
_computing_data_reduction 'Bruker APEX2'
_computing_molecular_graphics 'Bruker SHELXTL'
_computing_publication_material 'Bruker SHELXTL'
_computing_structure_refinement 'SHELXL-97 (Sheldrick, 1997)'
_computing_structure_solution 'SHELXS-97 (Sheldrick, 1990)'
_diffrn_ambient_temperature 173(2)
_diffrn_measured_fraction_theta_full 1.000
_diffrn_measured_fraction_theta_max 1.000
_diffrn_measurement_device_type 'Bruker Breeze CCD'
_diffrn_measurement_method 'phi and omega scans'
_diffrn_radiation_monochromator graphite
_diffrn_radiation_source 'fine-focus sealed tube'
_diffrn_radiation_type MoK\a
_diffrn_radiation_wavelength 0.71073
_diffrn_reflns_av_R_equivalents 0.0990
_diffrn_reflns_av_sigmaI/netI 0.0989
_diffrn_reflns_limit_h_max 15
_diffrn_reflns_limit_h_min -13
_diffrn_reflns_limit_k_max 13
_diffrn_reflns_limit_k_min -15
_diffrn_reflns_limit_l_max 20
_diffrn_reflns_limit_l_min -20
_diffrn_reflns_number 10564
_diffrn_reflns_theta_full 26.98
_diffrn_reflns_theta_max 26.98
_diffrn_reflns_theta_min 1.70
_exptl_absorpt_coefficient_mu 4.622
_exptl_absorpt_correction_T_max 0.3684
_exptl_absorpt_correction_T_min 0.3025
_exptl_absorpt_correction_type multi-scan
_exptl_absorpt_process_details sadabs
_exptl_crystal_colour green
_exptl_crystal_density_diffrn 1.697
_exptl_crystal_density_method 'not measured'
_exptl_crystal_description block
_exptl_crystal_F_000 1188
_exptl_crystal_size_max 0.34
_exptl_crystal_size_mid 0.28
_exptl_crystal_size_min 0.27
_refine_diff_density_max 0.817
_refine_diff_density_min -0.928
_refine_diff_density_rms 0.126
_refine_ls_abs_structure_details 'Flack H D (1983), Acta Cryst. A39, 876-881'
_refine_ls_abs_structure_Flack -0.004(16)
_refine_ls_extinction_method none
_refine_ls_goodness_of_fit_ref 0.999
_refine_ls_hydrogen_treatment constr
_refine_ls_matrix_type full
_refine_ls_number_parameters 235
_refine_ls_number_reflns 4952
_refine_ls_number_restraints 1
_refine_ls_restrained_S_all 0.999
_refine_ls_R_factor_all 0.0736
_refine_ls_R_factor_gt 0.0585
_refine_ls_shift/su_max 0.000
_refine_ls_shift/su_mean 0.000
_refine_ls_structure_factor_coef Fsqd
_refine_ls_weighting_details 'calc w=1/[\s^2^(Fo^2^)+(0.0955P)^2^+0.0000P] where P=(Fo^2^+2Fc^2^)/3'
_refine_ls_weighting_scheme calc
_refine_ls_wR_factor_gt 0.1426
_refine_ls_wR_factor_ref 0.1613
_reflns_number_gt 4012
_reflns_number_total 4952
_reflns_threshold_expression >2sigma(I)
_cod_data_source_file c3ce40257f.txt
_cod_data_source_block P-HELIX
_cod_depositor_comments
;
The following automatic conversions were performed:

'_symmetry_cell_setting' value 'Tetragonal' changed to 'tetragonal'
according to /home/saulius/struct/CIF-dictionaries/cif_core.dic
dictionary named 'cif_core.dic' version 2.4.2 from 2011-04-26.

Automatic conversion script
Id: cif_fix_values 1891 2012-01-12 08:04:46Z andrius 
;
_cod_original_sg_symbol_H-M P4(1)
_cod_database_code 7209805

loop_
_symmetry_equiv_pos_as_xyz
'x, y, z'
'-x, -y, z+1/2'
'-y, x, z+1/4'
'y, -x, z+3/4'

loop_
_atom_site_label
_atom_site_type_symbol
_atom_site_fract_x
_atom_site_fract_y
_atom_site_fract_z
_atom_site_U_iso_or_equiv
_atom_site_adp_type
_atom_site_occupancy
_atom_site_symmetry_multiplicity
_atom_site_calc_flag
_atom_site_refinement_flags
Cu1 Cu 0.45551(8) 0.16225(8) 0.12746(6) 0.0187(2) Uani 1 1 d .
Si1 Si 0.32922(18) -0.34986(17) 0.27472(14) 0.0170(4) Uani 1 1 d .
Br1 Br 0.29611(7) 0.23777(7) 0.20400(6) 0.0274(2) Uani 1 1 d .
Br2 Br 0.50879(11) 0.10129(8) -0.00924(6) 0.0475(3) Uani 1 1 d .
S1 S 0.6852(2) 0.0658(2) 0.22043(16) 0.0375(6) Uani 1 1 d .
S2 S 0.0576(2) -0.1219(2) 0.2464(2) 0.0480(7) Uani 1 1 d .
O1 O 0.5942(5) 0.1527(5) 0.2172(4) 0.0253(13) Uani 1 1 d .
O2 O -0.0499(7) -0.0861(7) 0.2859(6) 0.062(2) Uani 1 1 d .
N1 N 0.4117(5) 0.0053(5) 0.1637(4) 0.0198(14) Uani 1 1 d .
N2 N 0.6833(6) -0.4936(6) 0.3465(4) 0.0240(15) Uani 1 1 d .
C1 C 0.4094(7) -0.0131(6) 0.2453(5) 0.0189(16) Uani 1 1 d .
H1A H 0.4272 0.0467 0.2815 0.023 Uiso 1 1 calc R
C2 C 0.3819(7) -0.1162(7) 0.2780(5) 0.0199(17) Uani 1 1 d .
H2A H 0.3793 -0.1243 0.3360 0.024 Uiso 1 1 calc R
C3 C 0.3580(6) -0.2080(6) 0.2296(5) 0.0187(16) Uani 1 1 d .
C4 C 0.3605(7) -0.1861(7) 0.1437(5) 0.0201(17) Uani 1 1 d .
H4A H 0.3432 -0.2443 0.1060 0.024 Uiso 1 1 calc R
C5 C 0.3876(7) -0.0814(6) 0.1149(5) 0.0212(17) Uani 1 1 d .
H5A H 0.3893 -0.0700 0.0572 0.025 Uiso 1 1 calc R
C6 C 0.2540(8) -0.3300(8) 0.3737(7) 0.034(2) Uani 1 1 d .
H6A H 0.2389 -0.4032 0.3986 0.051 Uiso 1 1 calc R
H6B H 0.1832 -0.2910 0.3637 0.051 Uiso 1 1 calc R
H6C H 0.3005 -0.2854 0.4110 0.051 Uiso 1 1 calc R
C7 C 0.2486(7) -0.4376(7) 0.2018(6) 0.0245(18) Uani 1 1 d .
H7A H 0.2343 -0.5110 0.2266 0.037 Uiso 1 1 calc R
H7B H 0.2918 -0.4473 0.1511 0.037 Uiso 1 1 calc R
H7C H 0.1773 -0.4010 0.1892 0.037 Uiso 1 1 calc R
C8 C 0.4723(7) -0.4107(7) 0.2979(5) 0.0186(16) Uani 1 1 d .
C9 C 0.5027(7) -0.5213(7) 0.2871(6) 0.0255(19) Uani 1 1 d .
H9A H 0.4513 -0.5714 0.2620 0.031 Uiso 1 1 calc R
C10 C 0.6056(7) -0.5609(7) 0.3119(5) 0.0233(17) Uani 1 1 d .
H10A H 0.6225 -0.6380 0.3043 0.028 Uiso 1 1 calc R
C11 C 0.6544(8) -0.3852(8) 0.3559(7) 0.038(2) Uani 1 1 d .
H11A H 0.7072 -0.3359 0.3803 0.045 Uiso 1 1 calc R
C12 C 0.5536(8) -0.3425(7) 0.3326(6) 0.032(2) Uani 1 1 d .
H12A H 0.5387 -0.2651 0.3401 0.038 Uiso 1 1 calc R
C13 C 0.6920(11) 0.0205(13) 0.3241(9) 0.071(4) Uani 1 1 d .
H13A H 0.6254 -0.0241 0.3371 0.107 Uiso 1 1 calc R
H13B H 0.6950 0.0859 0.3604 0.107 Uiso 1 1 calc R
H13C H 0.7592 -0.0252 0.3321 0.107 Uiso 1 1 calc R
C14 C 0.8103(10) 0.1424(11) 0.2198(9) 0.064(4) Uani 1 1 d .
H14A H 0.8233 0.1728 0.1648 0.096 Uiso 1 1 calc R
H14B H 0.8726 0.0933 0.2351 0.096 Uiso 1 1 calc R
H14C H 0.8050 0.2041 0.2593 0.096 Uiso 1 1 calc R
C15 C 0.0193(11) -0.2132(9) 0.1659(7) 0.051(3) Uani 1 1 d .
H15A H -0.0069 -0.2843 0.1890 0.076 Uiso 1 1 calc R
H15B H 0.0843 -0.2268 0.1306 0.076 Uiso 1 1 calc R
H15C H -0.0409 -0.1791 0.1335 0.076 Uiso 1 1 calc R
C16 C 0.0994(10) -0.0063(10) 0.1863(9) 0.057(3) Uani 1 1 d .
H16A H 0.1226 0.0551 0.2223 0.085 Uiso 1 1 calc R
H16B H 0.0365 0.0183 0.1521 0.085 Uiso 1 1 calc R
H16C H 0.1622 -0.0281 0.1510 0.085 Uiso 1 1 calc R

loop_
_atom_site_aniso_label
_atom_site_aniso_U_11
_atom_site_aniso_U_22
_atom_site_aniso_U_33
_atom_site_aniso_U_23
_atom_site_aniso_U_13
_atom_site_aniso_U_12
Cu1 0.0231(5) 0.0130(4) 0.0201(5) 0.0027(4) 0.0035(4) -0.0021(4)
Si1 0.0171(11) 0.0128(10) 0.0212(11) 0.0031(9) 0.0002(9) 0.0012(8)
Br1 0.0330(5) 0.0163(4) 0.0329(5) -0.0020(3) 0.0127(4) -0.0006(3)
Br2 0.0848(9) 0.0250(5) 0.0327(5) -0.0030(4) 0.0328(6) -0.0091(5)
S1 0.0469(14) 0.0235(11) 0.0421(15) 0.0001(10) -0.0135(12) 0.0064(10)
S2 0.0452(15) 0.0418(14) 0.0570(17) -0.0046(14) -0.0185(14) 0.0056(12)
O1 0.024(3) 0.019(3) 0.033(3) 0.008(2) -0.008(3) -0.001(2)
O2 0.054(5) 0.051(5) 0.081(7) 0.001(4) 0.008(5) 0.009(4)
N1 0.020(3) 0.015(3) 0.024(4) 0.005(3) 0.004(3) -0.001(3)
N2 0.017(3) 0.028(4) 0.026(4) 0.000(3) -0.009(3) 0.004(3)
C1 0.024(4) 0.014(4) 0.019(4) -0.003(3) 0.000(3) 0.000(3)
C2 0.023(4) 0.025(4) 0.011(4) 0.002(3) -0.011(3) -0.001(3)
C3 0.015(3) 0.011(3) 0.030(5) 0.000(3) 0.004(3) -0.002(3)
C4 0.025(4) 0.016(4) 0.019(4) -0.005(3) -0.002(3) -0.002(3)
C5 0.032(4) 0.020(4) 0.011(4) 0.002(3) 0.001(3) -0.004(3)
C6 0.031(5) 0.030(5) 0.041(5) 0.012(4) 0.015(4) 0.001(4)
C7 0.023(4) 0.016(4) 0.035(5) -0.002(4) 0.000(4) -0.009(3)
C8 0.017(4) 0.025(4) 0.013(4) 0.001(3) -0.004(3) 0.000(3)
C9 0.027(4) 0.018(4) 0.032(5) -0.003(4) -0.008(4) -0.002(4)
C10 0.021(4) 0.022(4) 0.027(4) -0.002(4) -0.007(4) 0.006(3)
C11 0.037(5) 0.026(5) 0.050(6) 0.005(4) -0.013(5) 0.002(4)
C12 0.029(5) 0.018(4) 0.048(6) -0.001(4) -0.023(4) 0.000(4)
C13 0.049(7) 0.089(10) 0.075(10) 0.053(9) -0.012(7) -0.018(7)
C14 0.035(6) 0.073(9) 0.084(10) 0.030(8) 0.015(6) 0.005(6)
C15 0.060(7) 0.030(6) 0.063(7) -0.003(5) 0.002(6) -0.004(5)
C16 0.040(6) 0.042(6) 0.088(10) -0.001(7) 0.002(6) -0.013(5)

loop_
_atom_type_symbol
_atom_type_description
_atom_type_scat_dispersion_real
_atom_type_scat_dispersion_imag
_atom_type_scat_source
C C 0.0033 0.0016 'International Tables Vol C Tables 4.2.6.8 and 6.1.1.4'
H H 0.0000 0.0000 'International Tables Vol C Tables 4.2.6.8 and 6.1.1.4'
N N 0.0061 0.0033 'International Tables Vol C Tables 4.2.6.8 and 6.1.1.4'
O O 0.0106 0.0060 'International Tables Vol C Tables 4.2.6.8 and 6.1.1.4'
Si Si 0.0817 0.0704 'International Tables Vol C Tables 4.2.6.8 and 6.1.1.4'
S S 0.1246 0.1234 'International Tables Vol C Tables 4.2.6.8 and 6.1.1.4'
Cu Cu 0.3201 1.2651 'International Tables Vol C Tables 4.2.6.8 and 6.1.1.4'
Br Br -0.2901 2.4595 'International Tables Vol C Tables 4.2.6.8 and 6.1.1.4'

loop_
_geom_angle_atom_site_label_1
_geom_angle_atom_site_label_2
_geom_angle_atom_site_label_3
_geom_angle
_geom_angle_site_symmetry_1
_geom_angle_site_symmetry_3
N2 Cu1 N1 176.6(3) 4_664 .
N2 Cu1 O1 89.3(2) 4_664 .
N1 Cu1 O1 87.3(2) . .
N2 Cu1 Br2 88.0(2) 4_664 .
N1 Cu1 Br2 93.3(2) . .
O1 Cu1 Br2 113.21(17) . .
N2 Cu1 Br1 91.4(2) 4_664 .
N1 Cu1 Br1 89.53(19) . .
O1 Cu1 Br1 105.37(17) . .
Br2 Cu1 Br1 141.40(6) . .
C7 Si1 C6 112.1(4) . .
C7 Si1 C3 110.8(4) . .
C6 Si1 C3 108.2(4) . .
C7 Si1 C8 112.3(4) . .
C6 Si1 C8 108.1(4) . .
C3 Si1 C8 105.0(3) . .
O1 S1 C14 104.8(5) . .
O1 S1 C13 106.1(6) . .
C14 S1 C13 97.2(6) . .
O2 S2 C16 104.9(5) . .
O2 S2 C15 105.9(6) . .
C16 S2 C15 98.3(6) . .
S1 O1 Cu1 126.9(4) . .
C5 N1 C1 117.1(7) . .
C5 N1 Cu1 126.6(6) . .
C1 N1 Cu1 116.2(5) . .
C11 N2 C10 116.3(7) . .
C11 N2 Cu1 119.8(6) . 3_645
C10 N2 Cu1 123.8(6) . 3_645
N1 C1 C2 122.0(7) . .
C3 C2 C1 122.5(7) . .
C2 C3 C4 114.3(7) . .
C2 C3 Si1 122.1(6) . .
C4 C3 Si1 123.6(6) . .
C5 C4 C3 120.5(7) . .
N1 C5 C4 123.5(7) . .
C9 C8 C12 115.4(8) . .
C9 C8 Si1 125.4(6) . .
C12 C8 Si1 119.1(6) . .
C10 C9 C8 121.7(8) . .
N2 C10 C9 122.1(8) . .
N2 C11 C12 123.6(9) . .
C11 C12 C8 120.8(8) . .

loop_
_geom_bond_atom_site_label_1
_geom_bond_atom_site_label_2
_geom_bond_distance
_geom_bond_site_symmetry_2
Cu1 N2 2.007(7) 4_664
Cu1 N1 2.034(6) .
Cu1 O1 2.212(6) .
Cu1 Br2 2.4278(13) .
Cu1 Br1 2.4483(12) .
Si1 C7 1.854(8) .
Si1 C6 1.861(10) .
Si1 C3 1.879(8) .
Si1 C8 1.896(8) .
S1 O1 1.503(6) .
S1 C14 1.753(12) .
S1 C13 1.776(13) .
S2 O2 1.499(9) .
S2 C16 1.765(12) .
S2 C15 1.766(12) .
N1 C5 1.337(10) .
N1 C1 1.349(11) .
N2 C11 1.349(12) .
N2 C10 1.351(11) .
N2 Cu1 2.007(7) 3_645
C1 C2 1.381(11) .
C2 C3 1.380(11) .
C3 C4 1.424(12) .
C4 C5 1.375(11) .
C8 C9 1.381(11) .
C8 C12 1.387(11) .
C9 C10 1.377(12) .
C11 C12 1.362(12) .
